data_2204787
loop_
_publ_author_name
'Ko\<z\'i\<sek, Jozef'
'Fronc, Marek'
'Svoboda, Ingrid'
'Kapit\'an, Peter'
'Gracza, Tibor'

_publ_section_title Dichloro[(4<i>S</i>,4'<i>S</i>)-4,4'-diisopropyl-2,2'-bi-1,3-oxazoline]palladium(II)
_journal_issue 12
_journal_name_full 'Acta Crystallographica Section E'
_journal_page_first m1895
_journal_page_last m1896
_journal_paper_doi 10.1107/S1600536804029290
_journal_volume 60
_journal_year 2004
_chemical_formula_analytical 'C12 H20 Cl2 N2 O2 Pd'
_chemical_formula_iupac '[Pd Cl2 (C12 H20 N2 O2)]'
_chemical_formula_moiety 'C12 H20 Cl2 N2 O2 Pd'
_chemical_formula_sum 'C12 H20 Cl2 N2 O2 Pd'
_chemical_formula_weight 401.60
_chemical_melting_point 253.
_chemical_name_systematic
;
Dichloro[(4S,4'S)-4,4'-diisopropyl-2,2'-bi-1,3-oxazoline]palladium(II)
;
_space_group_IT_number 4
_symmetry_cell_setting monoclinic
_symmetry_space_group_name_Hall 'P 2yb'
_symmetry_space_group_name_H-M 'P 1 21 1'
_cell_angle_alpha 90.00
_cell_angle_beta 103.74(3)
_cell_angle_gamma 90.00
_cell_formula_units_Z 2
_cell_length_a 6.3388(13)
_cell_length_b 12.790(3)
_cell_length_c 10.196(2)
_cell_measurement_reflns_used 3272
_cell_measurement_temperature 301(2)
_cell_measurement_theta_max 26.31
_cell_measurement_theta_min 3.23
_cell_volume 803.0(3)
_computing_cell_refinement 'CrysAlis CCD'
_computing_data_collection 'CrysAlis CCD (Oxford Diffraction, 2001)'
_computing_data_reduction 'CrysAlis RED (Oxford Diffraction, 2003)'
_computing_molecular_graphics 'DIAMOND (Brandenburg, 1998)'
_computing_publication_material SHELXL97
_computing_structure_refinement 'SHELXL97 (Sheldrick, 1997)'
_computing_structure_solution 'SHELXS97 (Sheldrick, 1997)'
_diffrn_ambient_temperature 301(2)
_diffrn_measured_fraction_theta_full 0.995
_diffrn_measured_fraction_theta_max 0.995
_diffrn_measurement_device_type 'Oxford Diffraction Xcalibur CCD'
_diffrn_measurement_method
;
Rotation method data acquisition using '\w scans'
;
_diffrn_radiation_monochromator graphite
_diffrn_radiation_source 'fine-focus sealed tube'
_diffrn_radiation_type MoK\a
_diffrn_radiation_wavelength 0.71073
_diffrn_reflns_av_R_equivalents 0.0263
_diffrn_reflns_av_sigmaI/netI 0.0239
_diffrn_reflns_limit_h_max 7
_diffrn_reflns_limit_h_min -4
_diffrn_reflns_limit_k_max 15
_diffrn_reflns_limit_k_min -15
_diffrn_reflns_limit_l_max 12
_diffrn_reflns_limit_l_min -12
_diffrn_reflns_number 5523
_diffrn_reflns_theta_full 26.37
_diffrn_reflns_theta_max 26.37
_diffrn_reflns_theta_min 4.12
_diffrn_standards_decay_% 0
_diffrn_standards_number 0
_exptl_absorpt_coefficient_mu 1.487
_exptl_absorpt_correction_T_max 0.7756
_exptl_absorpt_correction_T_min 0.5006
_exptl_absorpt_correction_type analytical
_exptl_absorpt_process_details 'face-indexed (CrysAlis RED; Oxford Diffraction, 2003)'
_exptl_crystal_colour brown
_exptl_crystal_density_diffrn 1.661
_exptl_crystal_density_method 'not measured'
_exptl_crystal_description prism
_exptl_crystal_F_000 404
_exptl_crystal_size_max 0.54
_exptl_crystal_size_mid 0.20
_exptl_crystal_size_min 0.18
_refine_diff_density_max 0.851
_refine_diff_density_min -0.558
_refine_ls_abs_structure_details 'Flack (1983), 1967 Friedel pairs'
_refine_ls_abs_structure_Flack -0.05(3)
_refine_ls_extinction_coef 0.0084(12)
_refine_ls_extinction_expression Fc^*^=kFc[1+0.001xFc^2^\l^3^/sin(2\q)]^-1/4^
_refine_ls_extinction_method SHELXL97
_refine_ls_goodness_of_fit_all 1.082
_refine_ls_goodness_of_fit_ref 1.082
_refine_ls_hydrogen_treatment constr
_refine_ls_matrix_type full
_refine_ls_number_parameters 173
_refine_ls_number_reflns 3239
_refine_ls_number_restraints 1
_refine_ls_restrained_S_all 1.082
_refine_ls_restrained_S_obs 1.082
_refine_ls_R_factor_all 0.0266
_refine_ls_R_factor_gt 0.0255
_refine_ls_shift/su_max 0.001
_refine_ls_shift/su_mean 0.000
_refine_ls_structure_factor_coef Fsqd
_refine_ls_weighting_details 'calc w = 1/[\s^2^(Fo^2^)+(0.0239P)^2^+0.6348P] where P = (Fo^2^+2Fc^2^)/3'
_refine_ls_weighting_scheme calc
_refine_ls_wR_factor_gt 0.0589
_refine_ls_wR_factor_ref 0.0599
_reflns_number_gt 3120
_reflns_number_total 3239
_reflns_threshold_expression I>2\s(I)
_cod_data_source_file rz6016.cif
_cod_data_source_block I
_cod_original_sg_symbol_H-M 'P 21'
_cod_database_code 2204787
_cod_database_fobs_code 2204787

loop_
_symmetry_equiv_pos_as_xyz
'x, y, z'
'-x, y+1/2, -z'

loop_
_atom_site_label
_atom_site_fract_x
_atom_site_fract_y
_atom_site_fract_z
_atom_site_U_iso_or_equiv
_atom_site_adp_type
_atom_site_calc_flag
_atom_site_refinement_flags
_atom_site_occupancy
_atom_site_type_symbol
C3 0.8624(7) 0.0047(3) 0.6334(4) 0.0526(9) Uani d . 1 C
C4 1.0034(7) -0.0152(3) 0.7672(4) 0.0501(9) Uani d . 1 C
C6 0.5761(7) 0.0742(4) 0.4872(4) 0.0580(12) Uani d . 1 C
H6A 0.4243 0.0521 0.4733 0.070 Uiso calc R 1 H
C7 0.6989(11) -0.0028(6) 0.4158(6) 0.0863(19) Uani d . 1 C
H7B 0.6123 -0.0647 0.3865 0.104 Uiso calc R 1 H
H7A 0.7345 0.0298 0.3379 0.104 Uiso calc R 1 H
C9 1.0929(6) -0.0129(3) 0.9909(4) 0.0470(8) Uani d . 1 C
H9A 1.1587 0.0478 1.0437 0.056 Uiso calc R 1 H
C10 1.2656(6) -0.0697(3) 0.9349(5) 0.0548(10) Uani d . 1 C
H10B 1.4021 -0.0319 0.9571 0.066 Uiso calc R 1 H
H10A 1.2895 -0.1398 0.9718 0.066 Uiso calc R 1 H
C12 0.5853(10) 0.1905(5) 0.4510(5) 0.0715(14) Uani d . 1 C
H12A 0.5445 0.2306 0.5231 0.086 Uiso calc R 1 H
C13 0.8087(13) 0.2245(6) 0.4458(8) 0.108(3) Uani d . 1 C
H13C 0.8071 0.2975 0.4240 0.129 Uiso calc R 1 H
H13B 0.8560 0.1850 0.3780 0.129 Uiso calc R 1 H
H13A 0.9065 0.2127 0.5321 0.129 Uiso calc R 1 H
C14 0.4183(12) 0.2131(7) 0.3228(6) 0.116(3) Uani d . 1 C
H14C 0.4249 0.2857 0.3002 0.139 Uiso calc R 1 H
H14B 0.2764 0.1971 0.3352 0.139 Uiso calc R 1 H
H14A 0.4470 0.1709 0.2511 0.139 Uiso calc R 1 H
C15 0.9770(7) -0.0807(3) 1.0766(4) 0.0529(10) Uani d . 1 C
H15A 0.8627 -0.0379 1.0996 0.064 Uiso calc R 1 H
C16 0.8701(8) -0.1751(4) 1.0007(5) 0.0628(11) Uani d . 1 C
H16C 0.7989 -0.2148 1.0575 0.075 Uiso calc R 1 H
H16B 0.9781 -0.2177 0.9748 0.075 Uiso calc R 1 H
H16A 0.7651 -0.1529 0.9214 0.075 Uiso calc R 1 H
C17 1.1344(11) -0.1118(5) 1.2083(5) 0.0894(18) Uani d . 1 C
H17C 1.0602 -0.1543 1.2606 0.107 Uiso calc R 1 H
H17B 1.1894 -0.0501 1.2584 0.107 Uiso calc R 1 H
H17A 1.2529 -0.1506 1.1887 0.107 Uiso calc R 1 H
N2 0.6904(5) 0.0579(3) 0.6296(3) 0.0458(7) Uani d . 1 N
N5 0.9405(5) 0.0230(2) 0.8670(3) 0.0406(6) Uani d . 1 N
O8 0.8983(7) -0.0297(3) 0.5186(4) 0.0787(11) Uani d . 1 O
O11 1.1781(5) -0.0733(2) 0.7879(3) 0.0610(8) Uani d . 1 O
Cl1 0.64648(18) 0.14617(8) 1.02844(10) 0.0522(2) Uani d . 1 Cl
Cl2 0.32994(17) 0.18221(10) 0.72770(12) 0.0624(3) Uani d . 1 Cl
Pd1 0.65534(3) 0.10302(3) 0.81330(2) 0.03745(9) Uani d . 1 Pd

loop_
_atom_site_aniso_label
_atom_site_aniso_U_11
_atom_site_aniso_U_22
_atom_site_aniso_U_33
_atom_site_aniso_U_12
_atom_site_aniso_U_13
_atom_site_aniso_U_23
C3 0.063(2) 0.052(2) 0.048(2) 0.0063(19) 0.0229(19) -0.0030(17)
C4 0.049(2) 0.0397(19) 0.066(3) 0.0094(16) 0.0223(19) 0.0028(18)
C6 0.058(2) 0.074(4) 0.0405(19) 0.005(2) 0.0085(17) -0.0034(18)
C7 0.104(5) 0.105(5) 0.050(3) 0.013(4) 0.017(3) -0.021(3)
C9 0.046(2) 0.0368(18) 0.054(2) -0.0040(15) 0.0050(17) -0.0011(16)
C10 0.0393(19) 0.042(2) 0.081(3) 0.0000(15) 0.0118(19) 0.0133(19)
C12 0.087(4) 0.085(4) 0.044(2) 0.016(3) 0.018(2) 0.009(2)
C13 0.118(6) 0.115(6) 0.084(5) -0.018(5) 0.014(4) 0.042(4)
C14 0.108(5) 0.176(8) 0.066(4) 0.054(5) 0.023(4) 0.043(4)
C15 0.060(2) 0.054(2) 0.044(2) 0.0117(18) 0.0108(18) 0.0086(17)
C16 0.058(2) 0.060(3) 0.071(3) -0.016(2) 0.018(2) 0.015(2)
C17 0.110(4) 0.093(4) 0.053(3) 0.020(4) -0.005(3) 0.013(3)
N2 0.0511(17) 0.0397(14) 0.0499(18) 0.0055(13) 0.0183(14) 0.0042(14)
N5 0.0448(16) 0.0331(13) 0.0465(16) 0.0007(12) 0.0161(13) 0.0009(12)
O8 0.092(3) 0.091(3) 0.059(2) 0.031(2) 0.0291(19) -0.0146(18)
O11 0.0548(17) 0.0564(18) 0.075(2) 0.0188(13) 0.0225(15) -0.0025(15)
Cl1 0.0663(6) 0.0457(4) 0.0503(5) 0.0012(4) 0.0251(4) -0.0076(4)
Cl2 0.0508(5) 0.0761(7) 0.0633(6) 0.0216(5) 0.0194(5) 0.0091(5)
Pd1 0.03997(13) 0.03336(12) 0.04285(13) 0.00128(14) 0.01742(8) 0.00101(14)

loop_
_atom_type_symbol
_atom_type_description
_atom_type_scat_dispersion_real
_atom_type_scat_dispersion_imag
_atom_type_scat_source
C C 0.0033 0.0016 'International Tables Vol C Tables 4.2.6.8 and 6.1.1.4'
H H 0.0000 0.0000 'International Tables Vol C Tables 4.2.6.8 and 6.1.1.4'
N N 0.0061 0.0033 'International Tables Vol C Tables 4.2.6.8 and 6.1.1.4'
O O 0.0106 0.0060 'International Tables Vol C Tables 4.2.6.8 and 6.1.1.4'
Cl Cl 0.1484 0.1585 'International Tables Vol C Tables 4.2.6.8 and 6.1.1.4'
Pd Pd -0.9988 1.0072 'International Tables Vol C Tables 4.2.6.8 and 6.1.1.4'

loop_
_geom_angle_atom_site_label_1
_geom_angle_atom_site_label_2
_geom_angle_atom_site_label_3
_geom_angle
N2 C3 O8 118.4(4)
N2 C3 C4 116.6(3)
O8 C3 C4 124.9(4)
N5 C4 O11 120.1(4)
N5 C4 C3 116.1(3)
O11 C4 C3 123.7(4)
N2 C6 C12 109.6(4)
N2 C6 C7 100.9(4)
C12 C6 C7 116.9(5)
N2 C6 H6A 109.7
C12 C6 H6A 109.7
C7 C6 H6A 109.7
O8 C7 C6 104.9(4)
O8 C7 H7B 110.8
C6 C7 H7B 110.8
O8 C7 H7A 110.8
C6 C7 H7A 110.8
H7B C7 H7A 108.8
N5 C9 C10 102.1(3)
N5 C9 C15 111.1(3)
C10 C9 C15 115.2(3)
N5 C9 H9A 109.4
C10 C9 H9A 109.4
C15 C9 H9A 109.4
O11 C10 C9 105.3(3)
O11 C10 H10B 110.7
C9 C10 H10B 110.7
O11 C10 H10A 110.7
C9 C10 H10A 110.7
H10B C10 H10A 108.8
C13 C12 C14 113.0(6)
C13 C12 C6 112.3(5)
C14 C12 C6 109.6(6)
C13 C12 H12A 107.2
C14 C12 H12A 107.2
C6 C12 H12A 107.2
C12 C13 H13C 109.5
C12 C13 H13B 109.5
H13C C13 H13B 109.5
C12 C13 H13A 109.5
H13C C13 H13A 109.5
H13B C13 H13A 109.5
C12 C14 H14C 109.5
C12 C14 H14B 109.5
H14C C14 H14B 109.5
C12 C14 H14A 109.5
H14C C14 H14A 109.5
H14B C14 H14A 109.5
C16 C15 C17 111.4(4)
C16 C15 C9 112.2(4)
C17 C15 C9 110.3(4)
C16 C15 H15A 107.6
C17 C15 H15A 107.6
C9 C15 H15A 107.6
C15 C16 H16C 109.5
C15 C16 H16B 109.5
H16C C16 H16B 109.5
C15 C16 H16A 109.5
H16C C16 H16A 109.5
H16B C16 H16A 109.5
C15 C17 H17C 109.5
C15 C17 H17B 109.5
H17C C17 H17B 109.5
C15 C17 H17A 109.5
H17C C17 H17A 109.5
H17B C17 H17A 109.5
C3 N2 C6 108.7(3)
C3 N2 Pd1 113.9(3)
C6 N2 Pd1 137.3(3)
C4 N5 C9 107.5(3)
C4 N5 Pd1 113.8(3)
C9 N5 Pd1 138.5(2)
C3 O8 C7 104.6(4)
C4 O11 C10 104.3(3)
N2 Pd1 N5 79.62(13)
N2 Pd1 Cl1 174.56(10)
N5 Pd1 Cl1 94.94(9)
N2 Pd1 Cl2 93.48(10)
N5 Pd1 Cl2 172.80(9)
Cl1 Pd1 Cl2 91.95(5)

loop_
_geom_bond_atom_site_label_1
_geom_bond_atom_site_label_2
_geom_bond_distance
C3 N2 1.278(5)
C3 O8 1.320(5)
C3 C4 1.465(6)
C4 N5 1.276(5)
C4 O11 1.309(5)
C6 N2 1.476(5)
C6 C12 1.537(8)
C6 C7 1.541(7)
C6 H6A 0.9800
C7 O8 1.478(7)
C7 H7B 0.9700
C7 H7A 0.9700
C9 N5 1.469(5)
C9 C10 1.532(6)
C9 C15 1.536(6)
C9 H9A 0.9800
C10 O11 1.470(6)
C10 H10B 0.9700
C10 H10A 0.9700
C12 C13 1.494(9)
C12 C14 1.502(8)
C12 H12A 0.9800
C13 H13C 0.9600
C13 H13B 0.9600
C13 H13A 0.9600
C14 H14C 0.9600
C14 H14B 0.9600
C14 H14A 0.9600
C15 C16 1.505(6)
C15 C17 1.523(6)
C15 H15A 0.9800
C16 H16C 0.9600
C16 H16B 0.9600
C16 H16A 0.9600
C17 H17C 0.9600
C17 H17B 0.9600
C17 H17A 0.9600
N2 Pd1 2.022(3)
N5 Pd1 2.036(3)
Cl1 Pd1 2.2755(10)
Cl2 Pd1 2.2775(12)

loop_
_geom_hbond_atom_site_label_D
_geom_hbond_atom_site_label_H
_geom_hbond_atom_site_label_A
_geom_hbond_site_symmetry_A
_geom_hbond_distance_DH
_geom_hbond_distance_HA
_geom_hbond_distance_DA
_geom_hbond_angle_DHA
C13 H13A N2 1_555 0.96 2.73 3.047(9) 100
C16 H16A N5 1_555 0.96 2.63 2.960(6) 101

loop_
_geom_torsion_atom_site_label_1
_geom_torsion_atom_site_label_2
_geom_torsion_atom_site_label_3
_geom_torsion_atom_site_label_4
_geom_torsion
N2 C3 C4 N5 -0.2(6)
O8 C3 C4 N5 -178.8(4)
N2 C3 C4 O11 175.9(4)
O8 C3 C4 O11 -2.7(7)
N2 C6 C7 O8 -15.0(6)
C12 C6 C7 O8 103.7(6)
N5 C9 C10 O11 -7.9(4)
C15 C9 C10 O11 112.5(4)
N2 C6 C12 C13 69.9(6)
C7 C6 C12 C13 -44.0(6)
N2 C6 C12 C14 -163.5(4)
C7 C6 C12 C14 82.5(6)
N5 C9 C15 C16 58.6(4)
C10 C9 C15 C16 -56.9(5)
N5 C9 C15 C17 -176.7(4)
C10 C9 C15 C17 67.9(5)
O8 C3 N2 C6 -4.1(6)
C4 C3 N2 C6 177.2(4)
O8 C3 N2 Pd1 179.0(3)
C4 C3 N2 Pd1 0.3(5)
C12 C6 N2 C3 -112.0(4)
C7 C6 N2 C3 11.9(5)
C12 C6 N2 Pd1 63.8(6)
C7 C6 N2 Pd1 -172.2(4)
O11 C4 N5 C9 -0.9(5)
C3 C4 N5 C9 175.3(3)
O11 C4 N5 Pd1 -176.3(3)
C3 C4 N5 Pd1 0.0(4)
C10 C9 N5 C4 5.6(4)
C15 C9 N5 C4 -117.7(4)
C10 C9 N5 Pd1 179.2(3)
C15 C9 N5 Pd1 55.9(5)
N2 C3 O8 C7 -6.4(6)
C4 C3 O8 C7 172.2(5)
C6 C7 O8 C3 13.4(6)
N5 C4 O11 C10 -4.5(5)
C3 C4 O11 C10 179.5(4)
C9 C10 O11 C4 7.6(4)
C3 N2 Pd1 N5 -0.2(3)
C6 N2 Pd1 N5 -175.9(4)
C3 N2 Pd1 Cl2 -178.2(3)
C6 N2 Pd1 Cl2 6.2(4)
C4 N5 Pd1 N2 0.1(3)
C9 N5 Pd1 N2 -173.2(4)
C4 N5 Pd1 Cl1 -179.7(3)
C9 N5 Pd1 Cl1 6.9(4)
